data_2237031
loop_
_publ_author_name
'Asiri, Abdullah M.'
'Arshad, Muhammad Nadeem'
'Zayed, Mohie E. M.'
'Alamry, Khalid A.'
'Shafiq, Muhammad'

_publ_section_title
;
 Ethyl
 (<i>Z</i>)-2-chloro-2-[2-(4-methoxyphenyl)hydrazin-1-ylidene]acetate
;
_journal_coeditor_code SU2515
_journal_issue 12
_journal_name_full 'Acta Crystallographica Section E'
_journal_page_first o3274
_journal_paper_doi 10.1107/S1600536812044285
_journal_volume 68
_journal_year 2012
_chemical_formula_iupac 'C11 H13 Cl N2 O3'
_chemical_formula_moiety 'C11 H13 Cl N2 O3'
_chemical_formula_sum 'C11 H13 Cl N2 O3'
_chemical_formula_weight 256.68
_chemical_name_systematic
;
Ethyl (<i>Z</i>)-2-chloro-2-[2-(4-methoxyphenyl)hydrazin-1-ylidene]acetate
;
_space_group_IT_number 4
_symmetry_cell_setting monoclinic
_symmetry_space_group_name_Hall 'P 2yb'
_symmetry_space_group_name_H-M 'P 1 21 1'
_atom_sites_solution_hydrogens geom
_atom_sites_solution_primary direct
_atom_sites_solution_secondary difmap
_audit_creation_method SHELXL-97
_cell_angle_alpha 90.00
_cell_angle_beta 91.468(3)
_cell_angle_gamma 90.00
_cell_formula_units_Z 2
_cell_length_a 4.7480(2)
_cell_length_b 9.9256(4)
_cell_length_c 13.3084(4)
_cell_measurement_reflns_used 2064
_cell_measurement_temperature 296(2)
_cell_measurement_theta_max 75.6255
_cell_measurement_theta_min 4.4509
_cell_volume 626.98(4)
_computing_cell_refinement 'CrysAlis PRO (Agilent, 2012)'
_computing_data_collection 'CrysAlis PRO (Agilent, 2012)'
_computing_data_reduction 'CrysAlis PRO (Agilent, 2012)'
_computing_molecular_graphics 'PLATON (Spek, 2009)'
_computing_publication_material 'WinGX (Farrugia, 2012)'
_computing_structure_refinement 'SHELXL97 (Sheldrick, 2008)'
_computing_structure_solution 'SHELXS97 (Sheldrick, 2008)'
_diffrn_ambient_temperature 296(2)
_diffrn_measured_fraction_theta_full 0.988
_diffrn_measured_fraction_theta_max 0.988
_diffrn_measurement_device_type 'Agilent SuperNova (Dual, Cu at zero, Atlas) CCD'
_diffrn_measurement_method '\w scans'
_diffrn_radiation_monochromator mirror
_diffrn_radiation_source 'SuperNova (Cu) X-ray Source'
_diffrn_radiation_type CuK\a
_diffrn_radiation_wavelength 1.54184
_diffrn_reflns_av_R_equivalents 0.0178
_diffrn_reflns_av_sigmaI/netI 0.0255
_diffrn_reflns_limit_h_max 5
_diffrn_reflns_limit_h_min -5
_diffrn_reflns_limit_k_max 9
_diffrn_reflns_limit_k_min -12
_diffrn_reflns_limit_l_max 16
_diffrn_reflns_limit_l_min -16
_diffrn_reflns_number 3153
_diffrn_reflns_theta_full 75.81
_diffrn_reflns_theta_max 75.81
_diffrn_reflns_theta_min 5.56
_diffrn_standards_number 0
_exptl_absorpt_coefficient_mu 2.710
_exptl_absorpt_correction_T_max 1.000
_exptl_absorpt_correction_T_min 0.860
_exptl_absorpt_correction_type multi-scan
_exptl_absorpt_process_details '(CrysAlis PRO; Agilent, 2012)'
_exptl_crystal_colour yellow
_exptl_crystal_density_diffrn 1.360
_exptl_crystal_density_method 'not measured'
_exptl_crystal_description needle
_exptl_crystal_F_000 268
_exptl_crystal_size_max 0.23
_exptl_crystal_size_mid 0.11
_exptl_crystal_size_min 0.06
_refine_diff_density_max 0.155
_refine_diff_density_min -0.198
_refine_ls_abs_structure_details 'Flack (1983), 466 Friedel pairs'
_refine_ls_abs_structure_Flack 0.01(2)
_refine_ls_extinction_method none
_refine_ls_goodness_of_fit_ref 1.071
_refine_ls_hydrogen_treatment mixed
_refine_ls_matrix_type full
_refine_ls_number_parameters 159
_refine_ls_number_reflns 1824
_refine_ls_number_restraints 1
_refine_ls_restrained_S_all 1.071
_refine_ls_R_factor_all 0.0410
_refine_ls_R_factor_gt 0.0380
_refine_ls_shift/su_max 0.000
_refine_ls_shift/su_mean 0.000
_refine_ls_structure_factor_coef Fsqd
_refine_ls_weighting_details 'calc w=1/[\s^2^(Fo^2^)+(0.0575P)^2^+0.0434P] where P=(Fo^2^+2Fc^2^)/3'
_refine_ls_weighting_scheme calc
_refine_ls_wR_factor_gt 0.1040
_refine_ls_wR_factor_ref 0.1087
_reflns_number_gt 1685
_reflns_number_total 1824
_reflns_threshold_expression I>2\s(I)
_cod_data_source_file su2515.cif
_cod_data_source_block I
_cod_original_sg_symbol_H-M 'P 21'
_cod_database_code 2237031
_cod_database_fobs_code 2237031

loop_
_symmetry_equiv_pos_as_xyz
'x, y, z'
'-x, y+1/2, -z'

loop_
_atom_site_type_symbol
_atom_site_label
_atom_site_fract_x
_atom_site_fract_y
_atom_site_fract_z
_atom_site_U_iso_or_equiv
_atom_site_adp_type
_atom_site_calc_flag
_atom_site_refinement_flags
_atom_site_occupancy
_atom_site_symmetry_multiplicity
Cl Cl1 1.03853(17) 0.46169(11) 0.45757(5) 0.0873(3) Uani d . 1 1
O O1 0.1393(5) 0.2136(3) 0.96956(16) 0.0895(7) Uani d . 1 1
O O2 1.4090(4) 0.6817(2) 0.52714(16) 0.0785(6) Uani d . 1 1
O O3 1.2764(5) 0.6800(2) 0.68691(15) 0.0735(6) Uani d . 1 1
N N1 0.7239(5) 0.3882(3) 0.63734(15) 0.0607(5) Uani d . 1 1
N N2 0.9085(4) 0.4860(2) 0.64964(14) 0.0566(5) Uani d . 1 1
C C1 0.5738(5) 0.3420(3) 0.72120(18) 0.0542(5) Uani d . 1 1
C C2 0.6135(6) 0.4022(3) 0.81488(19) 0.0616(6) Uani d . 1 1
H H2 0.7405 0.4728 0.8235 0.074 Uiso calc R 1 1
C C3 0.4620(6) 0.3557(3) 0.89470(19) 0.0675(7) Uani d . 1 1
H H3 0.4869 0.3960 0.9574 0.081 Uiso calc R 1 1
C C4 0.2750(6) 0.2509(3) 0.8836(2) 0.0656(7) Uani d . 1 1
C C5 0.2349(6) 0.1908(3) 0.7907(2) 0.0666(7) Uani d . 1 1
H H5 0.1083 0.1199 0.7824 0.080 Uiso calc R 1 1
C C6 0.3865(6) 0.2378(3) 0.7097(2) 0.0637(7) Uani d . 1 1
H H6 0.3604 0.1979 0.6469 0.076 Uiso calc R 1 1
C C7 1.0590(6) 0.5288(3) 0.57810(18) 0.0584(6) Uani d . 1 1
C C8 1.2652(6) 0.6375(3) 0.59250(18) 0.0605(6) Uani d . 1 1
C C9 1.4822(8) 0.7834(4) 0.7110(2) 0.0894(10) Uani d . 1 1
H H9A 1.6681 0.7533 0.6923 0.107 Uiso calc R 1 1
H H9B 1.4376 0.8647 0.6734 0.107 Uiso calc R 1 1
C C10 1.4804(13) 0.8107(5) 0.8152(3) 0.1310(18) Uani d . 1 1
H H10A 1.2976 0.8430 0.8329 0.197 Uiso calc R 1 1
H H10B 1.6195 0.8780 0.8315 0.197 Uiso calc R 1 1
H H10C 1.5228 0.7297 0.8520 0.197 Uiso calc R 1 1
C C11 -0.0364(8) 0.1011(4) 0.9655(3) 0.0903(11) Uani d . 1 1
H H11A -0.1846 0.1157 0.9162 0.135 Uiso calc R 1 1
H H11B -0.1166 0.0869 1.0301 0.135 Uiso calc R 1 1
H H11C 0.0709 0.0233 0.9473 0.135 Uiso calc R 1 1
H H1N 0.712(7) 0.330(5) 0.579(3) 0.108 Uiso d . 1 1

loop_
_atom_site_aniso_label
_atom_site_aniso_U_11
_atom_site_aniso_U_22
_atom_site_aniso_U_33
_atom_site_aniso_U_12
_atom_site_aniso_U_13
_atom_site_aniso_U_23
Cl1 0.1022(6) 0.1004(6) 0.0602(4) -0.0065(5) 0.0182(3) -0.0155(4)
O1 0.0895(14) 0.112(2) 0.0679(12) -0.0237(15) 0.0142(10) 0.0084(13)
O2 0.0887(14) 0.0810(15) 0.0666(11) -0.0067(12) 0.0164(9) 0.0181(10)
O3 0.0847(13) 0.0763(13) 0.0597(10) -0.0197(11) 0.0073(9) 0.0004(9)
N1 0.0667(12) 0.0627(13) 0.0528(11) -0.0039(11) 0.0032(9) -0.0050(9)
N2 0.0595(11) 0.0586(14) 0.0518(9) 0.0038(10) 0.0020(8) 0.0034(9)
C1 0.0548(13) 0.0542(13) 0.0537(12) 0.0056(11) 0.0003(9) -0.0011(10)
C2 0.0642(14) 0.0615(15) 0.0591(14) -0.0054(13) 0.0007(10) -0.0026(11)
C3 0.0701(16) 0.0773(19) 0.0551(13) -0.0018(15) 0.0021(11) -0.0052(13)
C4 0.0605(14) 0.0745(18) 0.0619(15) 0.0016(14) 0.0031(11) 0.0094(13)
C5 0.0634(15) 0.0655(17) 0.0708(15) -0.0077(14) -0.0009(11) 0.0018(13)
C6 0.0685(16) 0.0640(16) 0.0583(14) -0.0046(14) -0.0035(11) -0.0065(12)
C7 0.0618(14) 0.0601(15) 0.0533(12) 0.0101(12) 0.0053(10) 0.0017(10)
C8 0.0687(15) 0.0577(15) 0.0554(12) 0.0069(13) 0.0042(10) 0.0079(11)
C9 0.106(3) 0.083(2) 0.0788(19) -0.026(2) 0.0017(17) 0.0007(17)
C10 0.191(5) 0.103(3) 0.098(3) -0.042(4) -0.014(3) -0.020(3)
C11 0.081(2) 0.088(3) 0.103(2) -0.006(2) 0.0184(18) 0.020(2)

loop_
_atom_type_symbol
_atom_type_description
_atom_type_scat_dispersion_real
_atom_type_scat_dispersion_imag
_atom_type_scat_source
C C 0.0033 0.0016 'International Tables Vol C Tables 4.2.6.8 and 6.1.1.4'
H H 0.0000 0.0000 'International Tables Vol C Tables 4.2.6.8 and 6.1.1.4'
N N 0.0061 0.0033 'International Tables Vol C Tables 4.2.6.8 and 6.1.1.4'
O O 0.0492 0.0322 'International Tables Vol C Tables 4.2.6.8 and 6.1.1.4'
Cl Cl 0.3639 0.7018 'International Tables Vol C Tables 4.2.6.8 and 6.1.1.4'

loop_
_geom_angle_atom_site_label_1
_geom_angle_atom_site_label_2
_geom_angle_atom_site_label_3
_geom_angle
C4 O1 C11 118.3(3)
C8 O3 C9 116.5(2)
N2 N1 C1 119.3(2)
N2 N1 H1N 124(2)
C1 N1 H1N 115(2)
C7 N2 N1 122.4(2)
C6 C1 C2 119.8(2)
C6 C1 N1 119.7(2)
C2 C1 N1 120.5(3)
C3 C2 C1 119.1(3)
C3 C2 H2 120.5
C1 C2 H2 120.5
C4 C3 C2 121.3(2)
C4 C3 H3 119.4
C2 C3 H3 119.4
C3 C4 O1 115.4(3)
C3 C4 C5 119.9(2)
O1 C4 C5 124.8(3)
C4 C5 C6 119.1(3)
C4 C5 H5 120.5
C6 C5 H5 120.5
C1 C6 C5 120.9(2)
C1 C6 H6 119.6
C5 C6 H6 119.6
N2 C7 C8 122.1(2)
N2 C7 Cl1 122.8(2)
C8 C7 Cl1 115.10(19)
O2 C8 O3 124.1(3)
O2 C8 C7 124.3(3)
O3 C8 C7 111.6(2)
C10 C9 O3 109.4(3)
C10 C9 H9A 109.8
O3 C9 H9A 109.8
C10 C9 H9B 109.8
O3 C9 H9B 109.8
H9A C9 H9B 108.2
C9 C10 H10A 109.5
C9 C10 H10B 109.5
H10A C10 H10B 109.5
C9 C10 H10C 109.5
H10A C10 H10C 109.5
H10B C10 H10C 109.5
O1 C11 H11A 109.5
O1 C11 H11B 109.5
H11A C11 H11B 109.5
O1 C11 H11C 109.5
H11A C11 H11C 109.5
H11B C11 H11C 109.5

loop_
_geom_bond_atom_site_label_1
_geom_bond_atom_site_label_2
_geom_bond_distance
Cl1 C7 1.737(3)
O1 C4 1.378(3)
O1 C11 1.394(5)
O2 C8 1.202(3)
O3 C8 1.325(3)
O3 C9 1.447(4)
N1 N2 1.315(3)
N1 C1 1.416(3)
N1 H1N 0.97(4)
N2 C7 1.277(3)
C1 C6 1.370(4)
C1 C2 1.391(3)
C2 C3 1.378(4)
C2 H2 0.9300
C3 C4 1.373(4)
C3 H3 0.9300
C4 C5 1.381(4)
C5 C6 1.393(4)
C5 H5 0.9300
C6 H6 0.9300
C7 C8 1.466(4)
C9 C10 1.414(5)
C9 H9A 0.9700
C9 H9B 0.9700
C10 H10A 0.9600
C10 H10B 0.9600
C10 H10C 0.9600
C11 H11A 0.9600
C11 H11B 0.9600
C11 H11C 0.9600

loop_
_geom_hbond_atom_site_label_D
_geom_hbond_atom_site_label_H
_geom_hbond_atom_site_label_A
_geom_hbond_site_symmetry_A
_geom_hbond_distance_DH
_geom_hbond_distance_HA
_geom_hbond_distance_DA
_geom_hbond_angle_DHA
N1 H1N O2 2_746 0.97(4) 2.11(4) 3.053(3) 164(3)
C6 H6 O2 2_746 0.93 2.59 3.368(3) 141

loop_
_geom_torsion_atom_site_label_1
_geom_torsion_atom_site_label_2
_geom_torsion_atom_site_label_3
_geom_torsion_atom_site_label_4
_geom_torsion
C1 N1 N2 C7 177.1(2)
N2 N1 C1 C6 -178.3(2)
N2 N1 C1 C2 2.2(4)
C6 C1 C2 C3 -0.2(4)
N1 C1 C2 C3 179.4(3)
C1 C2 C3 C4 0.5(5)
C2 C3 C4 O1 179.4(3)
C2 C3 C4 C5 -0.4(5)
C11 O1 C4 C3 -175.0(3)
C11 O1 C4 C5 4.9(5)
C3 C4 C5 C6 0.1(5)
O1 C4 C5 C6 -179.7(3)
C2 C1 C6 C5 -0.1(4)
N1 C1 C6 C5 -179.6(3)
C4 C5 C6 C1 0.1(4)
N1 N2 C7 C8 -179.7(2)
N1 N2 C7 Cl1 -0.6(4)
C9 O3 C8 O2 -1.8(4)
C9 O3 C8 C7 177.3(3)
N2 C7 C8 O2 -179.3(3)
Cl1 C7 C8 O2 1.5(4)
N2 C7 C8 O3 1.6(4)
Cl1 C7 C8 O3 -177.6(2)
C8 O3 C9 C10 -176.1(4)

loop_
_cod_related_entry_id
_cod_related_entry_database
_cod_related_entry_code
1 ChemSpider 11334841
